data_2006933
loop_
_publ_author_name
'M. Wahab Khan'
'Subhadra Guha'
'Alok K. Mukherjee'
'Nitya G. Kundu'

_publ_section_title
;
 <i>N</i>-Benzyl-3-benzylideneisoindolin-1-one
;
_journal_issue 1
_journal_name_full 'Acta Crystallographica Section C'
_journal_page_first 119
_journal_page_last 120
_journal_paper_doi 10.1107/S0108270197011979
_journal_volume 54
_journal_year 1998
_chemical_formula_analytical 'C22 H17 N O'
_chemical_formula_moiety 'C22 H17 N O'
_chemical_formula_structural 'C22 H17 N O'
_chemical_formula_sum 'C22 H17 N O'
_chemical_formula_weight 311.37
_chemical_melting_point 122.0(10)
_chemical_name_common 'N-Benzyl-3- Benzylidene Isoindolin-1- one'
_chemical_name_systematic
;
N-Benzyl-3- Benzylidene Isoindolin-1- one
;
_space_group_IT_number 2
_symmetry_cell_setting triclinic
_symmetry_space_group_name_Hall '-P 1'
_symmetry_space_group_name_H-M 'P -1'
_audit_creation_method SHELXL
_cell_angle_alpha 88.800(10)
_cell_angle_beta 67.610(10)
_cell_angle_gamma 82.980(10)
_cell_formula_units_Z 2
_cell_length_a 8.5450(10)
_cell_length_b 9.6430(10)
_cell_length_c 10.8070(10)
_cell_measurement_reflns_used 25
_cell_measurement_temperature 293(2)
_cell_measurement_theta_max 20
_cell_measurement_theta_min 10
_cell_volume 816.87(16)
_computing_cell_refinement 'CAD-4 Software'
_computing_data_collection 'CAD-4 Software (Enraf-Nonius, 1989)'
_computing_data_reduction 'CAD-4 Software'
_computing_molecular_graphics 'ZORTEP (Zsolnai, 1995; Johnson, 1976)'
_computing_publication_material SHELX-93
_computing_structure_refinement 'SHELXL93 (Sheldrick, 1993)'
_computing_structure_solution 'MULTAN88 (Debaerdemaeker et al., 1988)'
_diffrn_ambient_temperature 293(2)
_diffrn_measurement_device 'Enraf-Nonius CAD-4 diffractometer'
_diffrn_measurement_method \w--2\q
_diffrn_radiation_monochromator graphite
_diffrn_radiation_source 'fine-focus sealed tube'
_diffrn_radiation_type CuK\a
_diffrn_radiation_wavelength 1.5418
_diffrn_reflns_av_R_equivalents 0.012
_diffrn_reflns_av_sigmaI/netI 0.0135
_diffrn_reflns_limit_h_max 10
_diffrn_reflns_limit_h_min 0
_diffrn_reflns_limit_k_max 12
_diffrn_reflns_limit_k_min -12
_diffrn_reflns_limit_l_max 13
_diffrn_reflns_limit_l_min -12
_diffrn_reflns_number 3473
_diffrn_reflns_theta_max 75.75
_diffrn_reflns_theta_min 4.43
_diffrn_standards_decay_% <2
_diffrn_standards_interval_count 50
_diffrn_standards_number 3
_exptl_absorpt_coefficient_mu 0.604
_exptl_absorpt_correction_T_max 0.824
_exptl_absorpt_correction_T_min 0.768
_exptl_absorpt_correction_type 'psi scan (North, Phillips & Mathews, 1968)'
_exptl_crystal_colour colourless
_exptl_crystal_density_diffrn 1.266
_exptl_crystal_density_meas ?
_exptl_crystal_description prism
_exptl_crystal_F_000 328
_exptl_crystal_size_max 0.50
_exptl_crystal_size_mid 0.40
_exptl_crystal_size_min 0.32
_refine_diff_density_max 0.158
_refine_diff_density_min -0.235
_refine_ls_extinction_method none
_refine_ls_goodness_of_fit_all 1.112
_refine_ls_goodness_of_fit_obs 1.137
_refine_ls_hydrogen_treatment 'H atoms refined isotropically'
_refine_ls_matrix_type full
_refine_ls_number_parameters 285
_refine_ls_number_reflns 3242
_refine_ls_number_restraints 0
_refine_ls_restrained_S_all 1.112
_refine_ls_restrained_S_obs 1.137
_refine_ls_R_factor_all 0.0463
_refine_ls_R_factor_obs .0438
_refine_ls_shift/esd_max -0.001
_refine_ls_shift/esd_mean 0.000
_refine_ls_structure_factor_coef Fsqd
_refine_ls_weighting_details 'w = 1/[\s^2^(Fo^2^)+(0.0668P)^2^+0.0932P] where P=(Fo^2^+2Fc^2^)/3'
_refine_ls_weighting_scheme calc
_refine_ls_wR_factor_all 0.1206
_refine_ls_wR_factor_obs .1184
_reflns_number_observed 3009
_reflns_number_total 3242
_reflns_observed_criterion >2sigma(I)
_cod_data_source_file ha1197.cif
_cod_data_source_block indolin
_cod_depositor_comments
;
The following automatic conversions were performed:
'_symmetry_cell_setting' value 'Triclinic' changed to 'triclinic'
according to '/home/saulius/struct/CIF-dictionaries/cif_core.dic'
dictionary named 'cif_core.dic' version 2.4.1 from 2010-06-29.

Automatic conversion script
Id: cif_fix_enum 1527 2010-12-29 10:47:43Z saulius 

The following automatic conversions were performed:

'_symmetry_cell_setting' value 'Triclinic' changed to 'triclinic'
according to /home/saulius/struct/CIF-dictionaries/cif_core.dic
dictionary named 'cif_core.dic' version 2.4.1 from 2010-06-29.

Automatic conversion script
Id: cif_fix_values 1715 2011-07-08 13:25:40Z adriana 

The following automatic conversions were performed:

'_exptl_crystal_density_meas' value 'not measured' was changed to '?'
- the value is perceived as not measured.

Automatic conversion script
Id: cif_fix_values 3008 2015-01-20 13:52:24Z robertas 

The following automatic conversions were performed:

'_refine_ls_weighting_scheme' value 'calc w =
1/[\s^2^(Fo^2^)+(0.0668P)^2^+0.0932P] where P=(Fo^2^+2Fc^2^)/3' was
changed to 'calc'. New tag '_refine_ls_weighting_details' was
created. The value of the new tag was set to 'w =
1/[\s^2^(Fo^2^)+(0.0668P)^2^+0.0932P] where P=(Fo^2^+2Fc^2^)/3'.

Automatic conversion script
Id: cif_fix_values 3143 2015-03-26 13:38:13Z robertas 
;
_cod_original_cell_volume 816.9(2)
_cod_database_code 2006933

loop_
_symmetry_equiv_pos_as_xyz
'x, y, z'
'-x, -y, -z'

loop_
_atom_site_aniso_label
_atom_site_aniso_U_11
_atom_site_aniso_U_22
_atom_site_aniso_U_33
_atom_site_aniso_U_12
_atom_site_aniso_U_13
_atom_site_aniso_U_23
O .0729(6) .0544(5) .0519(5) -.0007(4) -.0344(5) -.0005(4)
N .0505(5) .0387(5) .0431(5) -.0031(4) -.0207(4) .0003(4)
C1 .0618(8) .0504(7) .0548(7) .0041(6) -.0259(7) -.0083(5)
C2 .0943(11) .0488(7) .0736(10) .0139(7) -.0490(9) -.0123(7)
C3 .1179(14) .0451(7) .0679(9) -.0131(8) -.0550(10) .0081(6)
C4 .0872(11) .0606(8) .0608(8) -.0254(8) -.0357(8) .0154(7)
C5 .0568(7) .0517(7) .0512(7) -.0101(5) -.0232(6) .0060(5)
C6 .0520(6) .0413(5) .0398(6) -.0033(4) -.0226(5) -.0027(4)
C7 .0474(6) .0440(6) .0405(6) -.0037(5) -.0155(5) .0000(4)
C8 .0536(6) .0373(5) .0471(6) -.0078(4) -.0235(5) .0057(4)
C9 .0499(6) .0372(5) .0511(7) -.0072(4) -.0201(5) .0047(4)
C10 .0566(7) .0495(7) .0662(8) -.0012(5) -.0264(7) .0043(6)
C11 .0565(8) .0555(8) .0772(10) .0071(6) -.0213(7) -.0012(7)
C12 .0656(9) .0550(8) .0651(9) .0052(6) -.0127(7) -.0096(6)
C13 .0661(8) .0516(7) .0549(8) -.0016(6) -.0213(7) -.0071(6)
C14 .0511(6) .0380(5) .0491(6) -.0076(5) -.0181(5) .0012(4)
C15 .0505(6) .0393(5) .0448(6) -.0076(4) -.0197(5) -.0002(4)
C16 .0591(7) .0528(7) .0497(7) -.0044(5) -.0265(6) -.0049(5)
C17 .0551(7) .0507(6) .0487(7) -.0091(5) -.0287(6) -.0003(5)
C18 .0611(8) .0608(8) .0629(8) -.0190(6) -.0313(7) .0121(6)
C19 .0504(7) .0802(10) .0703(10) -.0152(7) -.0253(7) .0036(7)
C20 .0623(8) .0657(8) .0799(10) -.0001(7) -.0395(8) -.0050(7)
C21 .0748(9) .0538(7) .0638(8) -.0070(6) -.0352(8) .0062(6)
C22 .0601(8) .0585(7) .0495(7) -.0103(6) -.0232(6) .0039(5)

loop_
_atom_site_label
_atom_site_fract_x
_atom_site_fract_y
_atom_site_fract_z
_atom_site_U_iso_or_equiv
_atom_site_thermal_displace_type
_atom_site_calc_flag
_atom_site_refinement_flags
_atom_site_occupancy
_atom_site_disorder_group
_atom_site_type_symbol
O .74169(13) .08359(9) .50248(9) .0572(3) Uani d . 1 . O
N .61044(13) .10324(9) .35009(9) .0434(2) Uani d . 1 . N
C1 .3451(2) .45278(14) .41298(14) .0554(3) Uani d . 1 . C
C2 .3545(2) .58839(15) .3669(2) .0690(4) Uani d . 1 . C
C3 .5060(3) .62662(15) .2793(2) .0709(4) Uani d . 1 . C
C4 .6493(2) .5308(2) .2383(2) .0661(4) Uani d . 1 . C
C5 .6422(2) .39494(14) .28346(13) .0522(3) Uani d . 1 . C
C6 .48894(15) .35497(11) .37133(11) .0430(3) Uani d . 1 . C
C7 .4753(2) .21022(12) .42741(12) .0445(3) Uani d . 1 . C
C8 .7349(2) .04936(11) .39660(12) .0446(3) Uani d . 1 . C
C9 .8520(2) -.05287(11) .29419(12) .0457(3) Uani d . 1 . C
C10 .9961(2) -.13727(14) .2935(2) .0571(3) Uani d . 1 . C
C11 1.0832(2) -.2250(2) .1827(2) .0656(4) Uani d . 1 . C
C12 1.0280(2) -.2268(2) .0774(2) .0665(4) Uani d . 1 . C
C13 .8844(2) -.14198(14) .07867(14) .0584(3) Uani d . 1 . C
C14 .7960(2) -.05429(11) .18973(12) .0462(3) Uani d . 1 . C
C15 .64043(15) .04633(11) .22260(11) .0442(3) Uani d . 1 . C
C16 .5558(2) .07720(13) .14189(13) .0523(3) Uani d . 1 . C
C17 .4003(2) .17587(13) .16422(12) .0486(3) Uani d . 1 . C
C18 .2424(2) .1553(2) .26134(15) .0584(3) Uani d . 1 . C
C19 .1014(2) .2526(2) .2819(2) .0657(4) Uani d . 1 . C
C20 .1145(2) .3704(2) .2063(2) .0662(4) Uani d . 1 . C
C21 .2685(2) .38963(15) .1070(2) .0617(4) Uani d . 1 . C
C22 .4096(2) .29299(14) .08533(14) .0551(3) Uani d . 1 . C
H1 .234(2) .4211(17) .4758(17) .070(5) Uiso d . 1 . H
H2 .249(3) .657(2) .397(2) .092(6) Uiso d . 1 . H
H3 .505(2) .727(2) .2485(19) .093(6) Uiso d . 1 . H
H4 .763(3) .556(2) .172(2) .087(6) Uiso d . 1 . H
H5 .7486(19) .3281(16) .2509(15) .060(4) Uiso d . 1 . H
H7A .3617(18) .1809(14) .4370(14) .052(4) Uiso d . 1 . H
H7B .4864(17) .2129(14) .5154(14) .049(3) Uiso d . 1 . H
H10 1.0374(19) -.1341(16) .3694(16) .062(4) Uiso d . 1 . H
H11 1.186(2) -.2876(18) .1788(17) .077(5) Uiso d . 1 . H
H12 1.093(2) -.290(2) -.0003(19) .085(5) Uiso d . 1 . H
H13 .851(2) -.1446(18) .0021(18) .075(5) Uiso d . 1 . H
H16 .6095(19) .0274(16) .0544(16) .066(4) Uiso d . 1 . H
H18 .235(2) .0722(17) .3133(16) .068(4) Uiso d . 1 . H
H19 -.007(3) .238(2) .353(2) .093(6) Uiso d . 1 . H
H20 .014(2) .445(2) .2245(18) .083(5) Uiso d . 1 . H
H21 .280(2) .477(2) .0520(18) .082(5) Uiso d . 1 . H
H22 .525(2) .3041(18) .0151(18) .077(5) Uiso d . 1 . H

loop_
_atom_type_symbol
_atom_type_description
_atom_type_scat_dispersion_real
_atom_type_scat_dispersion_imag
_atom_type_scat_source
C C 0.0181 0.0091 'International Tables Vol C Tables 4.2.6.8 and 6.1.1.4'
N N 0.0311 0.0180 'International Tables Vol C Tables 4.2.6.8 and 6.1.1.4'
O O 0.0492 0.0322 'International Tables Vol C Tables 4.2.6.8 and 6.1.1.4'
H H 0.0000 0.0000 'International Tables Vol C Tables 4.2.6.8 and 6.1.1.4'

loop_
_geom_angle_atom_site_label_1
_geom_angle_atom_site_label_2
_geom_angle_atom_site_label_3
_geom_angle
_geom_angle_publ_flag
C8 N C15 111.70(10) yes
C8 N C7 120.44(9) yes
C15 N C7 127.78(9) yes
C6 C1 C2 120.38(14) no
C3 C2 C1 120.39(14) no
C4 C3 C2 119.65(13) no
C3 C4 C5 120.7(2) no
C6 C5 C4 120.02(13) no
C1 C6 C5 118.84(12) no
C1 C6 C7 118.88(11) no
C5 C6 C7 122.23(11) no
N C7 C6 115.17(10) yes
O C8 N 125.02(11) yes
O C8 C9 128.60(11) yes
N C8 C9 106.38(10) yes
C14 C9 C10 122.50(12) no
C14 C9 C8 108.18(10) yes
C10 C9 C8 129.32(12) no
C11 C10 C9 116.92(13) no
C10 C11 C12 120.92(13) no
C13 C12 C11 121.81(14) no
C12 C13 C14 117.56(13) no
C9 C14 C13 120.28(12) no
C9 C14 C15 108.60(10) yes
C13 C14 C15 131.11(12) no
C16 C15 N 129.72(11) no
C16 C15 C14 125.11(11) no
N C15 C14 105.11(9) yes
C15 C16 C17 129.60(12) yes
C22 C17 C18 118.18(12) no
C22 C17 C16 119.60(12) no
C18 C17 C16 122.22(12) no
C19 C18 C17 120.31(13) no
C20 C19 C18 120.62(14) no
C21 C20 C19 119.62(14) no
C20 C21 C22 120.20(14) no
C21 C22 C17 120.99(13) no

loop_
_geom_bond_atom_site_label_1
_geom_bond_atom_site_label_2
_geom_bond_site_symmetry_2
_geom_bond_distance
_geom_bond_publ_flag
O C8 . 1.2217(14) yes
N C8 . 1.3839(14) yes
N C15 . 1.4119(14) yes
N C7 . 1.4511(15) yes
C1 C6 . 1.384(2) no
C1 C2 . 1.390(2) no
C2 C3 . 1.370(3) no
C3 C4 . 1.369(2) no
C4 C5 . 1.389(2) no
C5 C6 . 1.388(2) no
C6 C7 . 1.510(2) yes
C8 C9 . 1.469(2) yes
C9 C14 . 1.385(2) yes
C9 C10 . 1.388(2) no
C10 C11 . 1.383(2) no
C11 C12 . 1.389(2) no
C12 C13 . 1.385(2) no
C13 C14 . 1.386(2) no
C14 C15 . 1.475(2) yes
C15 C16 . 1.337(2) yes
C16 C17 . 1.478(2) yes
C17 C22 . 1.392(2) no
C17 C18 . 1.393(2) no
C18 C19 . 1.382(2) no
C19 C20 . 1.376(2) no
C20 C21 . 1.376(2) no
C21 C22 . 1.377(2) no

loop_
_geom_torsion_atom_site_label_1
_geom_torsion_atom_site_label_2
_geom_torsion_atom_site_label_3
_geom_torsion_atom_site_label_4
_geom_torsion
_geom_torsion_publ_flag
C7 N C15 C16 1.1(2) yes
C8 N C15 C14 1.40(10) yes
C15 N C7 C6 -69.4(2) yes
C15 N C8 C9 -1.70(10) yes
N C8 C9 C14 1.30(10) yes
C8 C9 C14 C15 -0.40(10) yes
C9 C14 C15 N -0.60(10) yes
N C15 C16 C17 -3.1(2) yes

loop_
_cod_related_entry_id
_cod_related_entry_database
_cod_related_entry_code
1 ChemSpider 9295632
